data_2010640
loop_
_publ_author_name
'Moreno-Fuquen, Rodolfo'
'Ribeiro de Castro, Eustaquio Vinicius'
'Moreno, Margarita'
'De Almeida Santos, Regina Helena'
'Monta\~no, Angela Marcela'

_publ_section_title
;
 1:1 Complex of 4-nitrobenzoic acid and 4-nitropyridine <i>N</i>-oxide
;
_journal_issue 2
_journal_name_full 'Acta Crystallographica Section C'
_journal_page_first 206
_journal_page_last 207
_journal_paper_doi 10.1107/S0108270199013724
_journal_volume 56
_journal_year 2000
_chemical_formula_sum 'C12 H9 N3 O7'
_chemical_formula_weight 307.22
_chemical_name_systematic
;
1:1 Complex of 4-nitrobenzoic acid and 4-nitropyridine N-oxide
;
_space_group_IT_number 14
_symmetry_cell_setting monoclinic
_symmetry_space_group_name_Hall '-P 2yn'
_symmetry_space_group_name_H-M 'P 1 21/n 1'
_audit_creation_method SHELXL
_cell_angle_alpha 90.00
_cell_angle_beta 97.30(2)
_cell_angle_gamma 90.00
_cell_formula_units_Z 4
_cell_length_a 6.2210(10)
_cell_length_b 22.2630(10)
_cell_length_c 9.4110(10)
_cell_measurement_reflns_used 25
_cell_measurement_temperature 293
_cell_measurement_theta_max 18.32
_cell_measurement_theta_min 9.25
_cell_volume 1292.8(3)
_computing_cell_refinement 'CAD-4 Software'
_computing_data_collection 'CAD-4 Software (Enraf-Nonius 1989)'
_computing_data_reduction 'CAD-4 SDP (Frenz, 1978)'
_computing_molecular_graphics 'ZORTEP (Zsolnai, 1995)'
_computing_publication_material SHELXL93
_computing_structure_refinement SHELXL93
_computing_structure_solution 'SHELXS86 (Sheldrick, 1990)'
_diffrn_measurement_device 'Enraf-Nonius CAD-4'
_diffrn_measurement_method \w/2\q
_diffrn_radiation_monochromator graphite
_diffrn_radiation_source 'fine-focus sealed tube'
_diffrn_radiation_type MoK\a
_diffrn_radiation_wavelength .71073
_diffrn_reflns_av_R_equivalents .024
_diffrn_reflns_av_sigmaI/netI .050
_diffrn_reflns_limit_h_max 7
_diffrn_reflns_limit_h_min 0
_diffrn_reflns_limit_k_max 26
_diffrn_reflns_limit_k_min 0
_diffrn_reflns_limit_l_max 11
_diffrn_reflns_limit_l_min -11
_diffrn_reflns_number 2498
_diffrn_reflns_theta_max 24.96
_diffrn_reflns_theta_min 1.83
_diffrn_standards_decay_% 1.52
_diffrn_standards_interval_time 120
_diffrn_standards_number 2
_exptl_absorpt_coefficient_mu .133
_exptl_absorpt_correction_type none
_exptl_crystal_colour yellow
_exptl_crystal_density_diffrn 1.578
_exptl_crystal_density_method 'not measured'
_exptl_crystal_description plate
_exptl_crystal_F_000 632
_exptl_crystal_size_max .18
_exptl_crystal_size_mid .15
_exptl_crystal_size_min .12
_refine_diff_density_max .189
_refine_diff_density_min -.202
_refine_ls_extinction_coef .178(7)
_refine_ls_extinction_method 'SHELXL93 (Sheldrick, 1993)'
_refine_ls_goodness_of_fit_all 1.077
_refine_ls_goodness_of_fit_obs 1.033
_refine_ls_hydrogen_treatment mixed
_refine_ls_matrix_type full
_refine_ls_number_parameters 212
_refine_ls_number_reflns 2278
_refine_ls_number_restraints 0
_refine_ls_restrained_S_all 1.095
_refine_ls_restrained_S_obs 1.033
_refine_ls_R_factor_all .094
_refine_ls_R_factor_obs .044
_refine_ls_shift/esd_max <0.001
_refine_ls_shift/esd_mean .000
_refine_ls_structure_factor_coef Fsqd
_refine_ls_weighting_details 'w = 1/[\s^2^(Fo^2^)+(0.0379P)^2^+0.7798P] where P = (Fo^2^+2Fc^2^)/3'
_refine_ls_weighting_scheme calc
_refine_ls_wR_factor_all .132
_refine_ls_wR_factor_obs .094
_reflns_number_observed 1372
_reflns_number_total 2280
_reflns_observed_criterion I>2\s(I)
_cod_data_source_file na1431.cif
_cod_data_source_block I
_cod_depositor_comments
;
The following automatic conversions were performed:

'_refine_ls_weighting_scheme' value 'w =
1/[\s^2^(Fo^2^)+(0.0379P)^2^+0.7798P] where P = (Fo^2^+2Fc^2^)/3' was
changed to 'calc'. New tag '_refine_ls_weighting_details' was
created. The value of the new tag was set to 'w =
1/[\s^2^(Fo^2^)+(0.0379P)^2^+0.7798P] where P = (Fo^2^+2Fc^2^)/3'.

Automatic conversion script
Id: cif_fix_values 3143 2015-03-26 13:38:13Z robertas 
;
_cod_original_cell_volume 1292.9(3)
_cod_original_sg_symbol_H-M 'P 21/n'
_cod_original_formula_sum 'C7 H5 N O4 , C5 H4 N2 O3'
_cod_database_code 2010640
_cod_database_fobs_code 2010640

loop_
_symmetry_equiv_pos_as_xyz
'x, y, z'
'-x+1/2, y+1/2, -z+1/2'
'-x, -y, -z'
'x-1/2, -y-1/2, z-1/2'

loop_
_atom_site_aniso_label
_atom_site_aniso_U_11
_atom_site_aniso_U_22
_atom_site_aniso_U_33
_atom_site_aniso_U_12
_atom_site_aniso_U_13
_atom_site_aniso_U_23
O1 .0599(15) .071(2) .0641(15) -.0233(13) .0203(11) -.0126(12)
O2 .064(2) .098(2) .072(2) -.0256(15) .0055(13) -.0150(15)
O3 .070(2) .099(2) .065(2) -.0165(15) .0286(13) .0134(14)
N1 .050(2) .0471(15) .0465(15) -.0010(13) .0114(12) -.0003(12)
N2 .050(2) .059(2) .056(2) .0007(14) .0095(14) .0102(14)
C1 .050(2) .051(2) .040(2) .001(2) .0148(14) -.0035(14)
C2 .051(2) .049(2) .040(2) .0022(15) .0077(14) -.0009(14)
C3 .045(2) .046(2) .040(2) .0024(14) .0065(13) .0077(13)
C4 .056(2) .064(2) .040(2) .000(2) .0189(15) .0012(15)
C5 .062(2) .066(2) .043(2) -.009(2) .017(2) -.011(2)
O4 .0548(15) .0654(15) .074(2) -.0134(12) .0200(12) -.0077(12)
O5 .065(2) .077(2) .063(2) -.0202(14) .0184(12) -.0210(13)
O6 .079(2) .079(2) .0584(15) -.0083(14) .0148(13) -.0219(13)
O7 .076(2) .080(2) .086(2) -.0317(14) .0300(15) -.0215(14)
N3 .052(2) .048(2) .059(2) .0008(13) .0093(14) -.0043(13)
C6 .047(2) .046(2) .054(2) .0028(15) .0090(15) -.0005(15)
C7 .044(2) .044(2) .045(2) .0033(14) .0062(13) .0065(14)
C8 .042(2) .049(2) .052(2) .0031(15) .0154(14) .0066(15)
C9 .053(2) .053(2) .042(2) .005(2) .0132(14) -.0013(15)
C10 .048(2) .039(2) .045(2) .0017(14) .0081(14) .0012(13)
C11 .047(2) .045(2) .050(2) -.0017(15) .0148(14) .0022(14)
C12 .053(2) .046(2) .043(2) .002(2) .0128(14) -.0021(14)

loop_
_atom_site_label
_atom_site_fract_x
_atom_site_fract_y
_atom_site_fract_z
_atom_site_U_iso_or_equiv
_atom_site_thermal_displace_type
_atom_site_calc_flag
_atom_site_refinement_flags
_atom_site_occupancy
_atom_site_disorder_group
_atom_site_type_symbol
O1 -.0226(4) .60822(11) .5734(2) .0639(7) Uani d . 1 . O
O2 .8064(4) .75937(12) .6781(3) .0783(8) Uani d . 1 . O
O3 .8160(4) .73729(12) .4573(3) .0762(8) Uani d . 1 . O
N1 .1585(4) .63809(11) .5686(3) .0474(7) Uani d . 1 . N
N2 .7328(4) .73510(12) .5671(3) .0547(7) Uani d . 1 . N
C1 .2290(5) .67455(13) .6799(3) .0462(7) Uani d . 1 . C
H1 .1487 .67819 .7564 .044(8) Uiso calc R 1 . H
C2 .4170(5) .70594(14) .6805(3) .0466(8) Uani d . 1 . C
H2 .4667 .73062 .7575 .053(9) Uiso calc R 1 . H
C3 .5320(5) .70066(13) .5663(3) .0434(7) Uani d . 1 . C
C4 .4594(5) .66426(14) .4530(3) .0520(8) Uani d . 1 . C
H4 .5370 .66098 .3752 .047(8) Uiso calc R 1 . H
C5 .2710(5) .6328(2) .4560(3) .0562(9) Uani d . 1 . C
H5 .2205 .6076 .3801 .057(9) Uiso calc R 1 . H
O4 -.0131(4) .53401(10) .2338(2) .0638(7) Uani d . 1 . O
O5 -.2349(4) .53209(12) .4034(3) .0675(7) Uani d . 1 . O
HO5 -.137(7) .561(2) .450(4) .099(14) Uiso d . 1 . H
O6 -.7433(4) .34291(11) -.1587(3) .0716(8) Uani d . 1 . O
O7 -.9224(4) .33605(12) .0221(3) .0790(8) Uani d . 1 . O
N3 -.7714(4) .35524(12) -.0360(3) .0529(7) Uani d . 1 . N
C6 -.1754(5) .51581(13) .2789(3) .0489(8) Uani d . 1 . C
C7 -.3310(5) .47317(13) .1994(3) .0441(7) Uani d . 1 . C
C8 -.2820(5) .44881(13) .0716(3) .0471(8) Uani d . 1 . C
H8 -.1525 .45877 .0378 .045(8) Uiso calc R 1 . H
C9 -.4250(5) .40987(13) -.0056(3) .0487(8) Uani d . 1 . C
H9 -.3927 .39314 -.0910 .049(8) Uiso calc R 1 . H
C10 -.6170(5) .39630(13) .0465(3) .0438(7) Uani d . 1 . C
C11 -.6704(5) .41954(13) .1731(3) .0466(8) Uani d . 1 . C
H11 -.7999 .40925 .2066 .046(8) Uiso calc R 1 . H
C12 -.5257(5) .45865(13) .2489(3) .0469(8) Uani d . 1 . C
H12 -.5591 .47542 .3340 .050(8) Uiso calc R 1 . H

loop_
_atom_type_symbol
_atom_type_description
_atom_type_scat_dispersion_real
_atom_type_scat_dispersion_imag
_atom_type_scat_source
O O .0106 .0060 'International Tables Vol C Tables 4.2.6.8 and 6.1.1.4'
N N .0061 .0033 'International Tables Vol C Tables 4.2.6.8 and 6.1.1.4'
C C .0033 .0016 'International Tables Vol C Tables 4.2.6.8 and 6.1.1.4'
H H .0000 .0000 'International Tables Vol C Tables 4.2.6.8 and 6.1.1.4'

loop_
_geom_angle_atom_site_label_1
_geom_angle_atom_site_label_2
_geom_angle_atom_site_label_3
_geom_angle
O1 N1 C5 121.0(3)
O1 N1 C1 118.2(2)
C5 N1 C1 120.8(3)
O2 N2 O3 124.1(3)
O2 N2 C3 117.8(3)
O3 N2 C3 118.1(3)
N1 C1 C2 120.3(3)
C1 C2 C3 119.1(3)
C4 C3 C2 120.6(3)
C4 C3 N2 120.7(3)
C2 C3 N2 118.7(3)
C5 C4 C3 119.1(3)
N1 C5 C4 120.2(3)
C6 O5 HO5 111(3)
O6 N3 O7 123.7(3)
O6 N3 C10 118.4(3)
O7 N3 C10 117.9(3)
O4 C6 O5 123.8(3)
O4 C6 C7 123.7(3)
O5 C6 C7 112.5(3)
C8 C7 C12 119.8(3)
C8 C7 C6 119.0(3)
C12 C7 C6 121.3(3)
C9 C8 C7 120.3(3)
C10 C9 C8 118.6(3)
C11 C10 C9 122.7(3)
C11 C10 N3 118.4(3)
C9 C10 N3 118.9(3)
C10 C11 C12 118.0(3)
C11 C12 C7 120.7(3)

loop_
_geom_bond_atom_site_label_1
_geom_bond_atom_site_label_2
_geom_bond_site_symmetry_2
_geom_bond_distance
_geom_bond_publ_flag
O1 N1 . 1.314(3) yes
O2 N2 . 1.213(3) ?
O3 N2 . 1.214(3) ?
N1 C5 . 1.348(4) yes
N1 C1 . 1.353(4) yes
N2 C3 . 1.465(4) ?
C1 C2 . 1.362(4) ?
C1 H1 . .93 ?
C2 C3 . 1.370(4) ?
C2 H2 . .93 ?
C3 C4 . 1.369(4) ?
C4 C5 . 1.369(4) ?
C4 H4 . .93 ?
C5 H5 . .93 ?
O4 C6 . 1.213(4) ?
O5 C6 . 1.324(4) yes
O5 HO5 . .95(4) ?
O6 N3 . 1.221(3) ?
O7 N3 . 1.222(3) ?
N3 C10 . 1.474(4) ?
C6 C7 . 1.488(4) yes
C7 C8 . 1.388(4) ?
C7 C12 . 1.390(4) ?
C8 C9 . 1.381(4) ?
C8 H8 . .93 ?
C9 C10 . 1.381(4) ?
C9 H9 . .93 ?
C10 C11 . 1.378(4) ?
C11 C12 . 1.384(4) ?
C11 H11 . .93 ?
C12 H12 . .93 ?

loop_
_geom_torsion_atom_site_label_1
_geom_torsion_atom_site_label_2
_geom_torsion_atom_site_label_3
_geom_torsion_atom_site_label_4
_geom_torsion
_geom_torsion_publ_flag
O1 N1 C1 C2 179.3(3) ?
C5 N1 C1 C2 -.8(4) ?
N1 C1 C2 C3 .8(4) ?
C1 C2 C3 C4 -.1(4) ?
C1 C2 C3 N2 179.3(3) ?
O2 N2 C3 C4 -169.2(3) ?
O3 N2 C3 C4 10.3(4) ?
O2 N2 C3 C2 11.3(4) yes
O3 N2 C3 C2 -169.1(3) ?
C2 C3 C4 C5 -.5(5) ?
N2 C3 C4 C5 -180.0(3) ?
O1 N1 C5 C4 180.0(3) ?
C1 N1 C5 C4 .2(5) ?
C3 C4 C5 N1 .5(5) ?
O4 C6 C7 C8 5.2(5) ?
O5 C6 C7 C8 -175.4(3) ?
O4 C6 C7 C12 -173.2(3) yes
O5 C6 C7 C12 6.2(4) ?
C12 C7 C8 C9 -.6(4) ?
C6 C7 C8 C9 -179.0(3) ?
C7 C8 C9 C10 .5(4) ?
C8 C9 C10 C11 -.7(4) ?
C8 C9 C10 N3 179.4(3) ?
O6 N3 C10 C11 167.5(3) ?
O7 N3 C10 C11 -11.6(4) yes
O6 N3 C10 C9 -12.7(4) ?
O7 N3 C10 C9 168.3(3) ?
C9 C10 C11 C12 .9(4) ?
N3 C10 C11 C12 -179.2(3) ?
C10 C11 C12 C7 -1.0(4) ?
C8 C7 C12 C11 .8(4) ?
C6 C7 C12 C11 179.2(3) ?

loop_
_cod_related_entry_id
_cod_related_entry_database
_cod_related_entry_code
1 ChemSpider 21107171
